data_4108670
loop_
_publ_author_name
'Yanhui Chen'
'Yuhan Zhou'
'Pingping Chen'
'Yinsong Tao'
'Yang Li'
'Jingping Qu'

_publ_section_title
;
 Nitrogenase Model Complexes [Cp*Fe(\m-SR1)2(\m-\h2-R2N=NH)FeCp*] (R1= Me,
 Et; R2= Me, Ph; Cp* = \h5-C5Me5): Synthesis, Structure, and Catalytic N-N
 Bond Cleavage of Hydrazines on Diiron Centers
;
_journal_name_full 'Journal of the American Chemical Society'
_journal_page_first 15250
_journal_page_last 15251
_journal_paper_doi 10.1021/ja805025w
_journal_volume 130
_journal_year 2008
_chemical_formula_sum 'C30 H46 Fe2 N2 S2'
_chemical_formula_weight 610.51
_chemical_name_systematic
; 
 ? 
;
_space_group_IT_number 14
_symmetry_cell_setting monoclinic
_symmetry_space_group_name_Hall '-P 2ybc'
_symmetry_space_group_name_H-M 'P 1 21/c 1'
_atom_sites_solution_hydrogens geom
_atom_sites_solution_primary direct
_atom_sites_solution_secondary difmap
_audit_creation_method SHELXL-97
_cell_angle_alpha 90.00
_cell_angle_beta 106.8060(10)
_cell_angle_gamma 90.00
_cell_formula_units_Z 4
_cell_length_a 11.1612(2)
_cell_length_b 16.6493(2)
_cell_length_c 16.8125(3)
_cell_measurement_temperature 273(2)
_cell_measurement_theta_max 26
_cell_measurement_theta_min 1.76
_cell_volume 2990.77(9)
_computing_cell_refinement 'Bruker SMART'
_computing_data_collection 'Bruker SMART'
_computing_data_reduction 'Bruker SMART'
_computing_molecular_graphics 'Bruker SHELXTL'
_computing_publication_material 'Bruker SHELXTL'
_computing_structure_refinement 'SHELXL-97 (Sheldrick, 1997)'
_computing_structure_solution 'SHELXS-97 (Sheldrick, 1990)'
_diffrn_ambient_temperature 273(2)
_diffrn_measured_fraction_theta_full 0.996
_diffrn_measured_fraction_theta_max 0.996
_diffrn_measurement_device_type 'CCD area detector'
_diffrn_measurement_method 'phi and omega scans'
_diffrn_radiation_monochromator graphite
_diffrn_radiation_source 'fine-focus sealed tube'
_diffrn_radiation_type MoK\a
_diffrn_radiation_wavelength 0.71073
_diffrn_reflns_av_R_equivalents 0.0225
_diffrn_reflns_av_sigmaI/netI 0.0213
_diffrn_reflns_limit_h_max 13
_diffrn_reflns_limit_h_min -13
_diffrn_reflns_limit_k_max 20
_diffrn_reflns_limit_k_min -19
_diffrn_reflns_limit_l_max 20
_diffrn_reflns_limit_l_min -19
_diffrn_reflns_number 20732
_diffrn_reflns_theta_full 26.00
_diffrn_reflns_theta_max 26.00
_diffrn_reflns_theta_min 1.76
_exptl_absorpt_coefficient_mu 1.131
_exptl_absorpt_correction_T_max 0.85
_exptl_absorpt_correction_T_min 0.68
_exptl_absorpt_correction_type empirical
_exptl_crystal_colour brown
_exptl_crystal_density_diffrn 1.356
_exptl_crystal_description block
_exptl_crystal_F_000 1296
_exptl_crystal_size_max 0.26
_exptl_crystal_size_mid 0.22
_exptl_crystal_size_min 0.18
_refine_diff_density_max 0.323
_refine_diff_density_min -0.319
_refine_diff_density_rms 0.056
_refine_ls_extinction_coef 0.0018(2)
_refine_ls_extinction_expression Fc^*^=kFc[1+0.001xFc^2^\l^3^/sin(2\q)]^-1/4^
_refine_ls_extinction_method SHELXL
_refine_ls_goodness_of_fit_ref 1.055
_refine_ls_hydrogen_treatment constr
_refine_ls_matrix_type full
_refine_ls_number_parameters 326
_refine_ls_number_reflns 5865
_refine_ls_number_restraints 0
_refine_ls_restrained_S_all 1.055
_refine_ls_R_factor_all 0.0302
_refine_ls_R_factor_gt 0.0262
_refine_ls_shift/su_max 0.002
_refine_ls_shift/su_mean 0.000
_refine_ls_structure_factor_coef Fsqd
_refine_ls_weighting_details 'calc w=1/[\s^2^(Fo^2^)+(0.0405P)^2^+1.1835P] where P=(Fo^2^+2Fc^2^)/3'
_refine_ls_weighting_scheme calc
_refine_ls_wR_factor_gt 0.0711
_refine_ls_wR_factor_ref 0.0730
_reflns_number_gt 5272
_reflns_number_total 5865
_reflns_threshold_expression >2sigma(I)
_cod_data_source_file ja805025w_si_002.cif
_cod_data_source_block ds1
_cod_original_cell_volume 2990.76(8)
_cod_database_code 4108670

loop_
_symmetry_equiv_pos_as_xyz
'x, y, z'
'-x, y+1/2, -z+1/2'
'-x, -y, -z'
'x, -y-1/2, z-1/2'

loop_
_atom_site_label
_atom_site_type_symbol
_atom_site_fract_x
_atom_site_fract_y
_atom_site_fract_z
_atom_site_U_iso_or_equiv
_atom_site_adp_type
_atom_site_occupancy
_atom_site_symmetry_multiplicity
_atom_site_calc_flag
_atom_site_refinement_flags
Fe1 Fe 0.12425(2) 0.761669(13) 0.230428(14) 0.01630(8) Uani 1 1 d .
Fe2 Fe 0.40902(2) 0.702331(15) 0.287406(15) 0.02055(8) Uani 1 1 d .
S3 S 0.28188(4) 0.76764(2) 0.35264(3) 0.02066(10) Uani 1 1 d .
S4 S 0.21984(4) 0.63961(2) 0.23255(3) 0.02149(10) Uani 1 1 d .
N1 N 0.24010(12) 0.80451(8) 0.17906(8) 0.0181(3) Uani 1 1 d .
N2 N 0.35642(13) 0.77596(8) 0.20408(9) 0.0205(3) Uani 1 1 d .
H2A H 0.4095 0.7931 0.1798 0.025 Uiso 1 1 calc R
C1 C 0.53856(18) 0.62079(13) 0.26687(12) 0.0356(5) Uani 1 1 d .
C2 C 0.51220(17) 0.59914(12) 0.34310(12) 0.0315(4) Uani 1 1 d .
C3 C 0.54655(16) 0.66432(12) 0.39787(11) 0.0297(4) Uani 1 1 d .
C4 C 0.59274(16) 0.72770(12) 0.35695(13) 0.0327(4) Uani 1 1 d .
C5 C 0.58900(17) 0.69950(14) 0.27680(13) 0.0360(5) Uani 1 1 d .
C6 C 0.5309(3) 0.56574(18) 0.19549(16) 0.0635(8) Uani 1 1 d .
H6A H 0.6075 0.5359 0.2057 0.095 Uiso 1 1 calc R
H6B H 0.5180 0.5967 0.1455 0.095 Uiso 1 1 calc R
H6C H 0.4623 0.5292 0.1894 0.095 Uiso 1 1 calc R
C7 C 0.4617(2) 0.51995(13) 0.36093(16) 0.0475(6) Uani 1 1 d .
H7A H 0.5299 0.4846 0.3863 0.071 Uiso 1 1 calc R
H7B H 0.4114 0.4967 0.3100 0.071 Uiso 1 1 calc R
H7C H 0.4114 0.5279 0.3979 0.071 Uiso 1 1 calc R
C8 C 0.5408(2) 0.66729(16) 0.48591(12) 0.0441(5) Uani 1 1 d .
H8A H 0.6169 0.6459 0.5222 0.066 Uiso 1 1 calc R
H8B H 0.4711 0.6359 0.4908 0.066 Uiso 1 1 calc R
H8C H 0.5308 0.7220 0.5010 0.066 Uiso 1 1 calc R
C9 C 0.6490(2) 0.80536(15) 0.39519(18) 0.0569(7) Uani 1 1 d .
H9A H 0.7361 0.7975 0.4234 0.085 Uiso 1 1 calc R
H9B H 0.6067 0.8232 0.4342 0.085 Uiso 1 1 calc R
H9C H 0.6401 0.8451 0.3525 0.085 Uiso 1 1 calc R
C10 C 0.6323(2) 0.74533(19) 0.21291(17) 0.0597(8) Uani 1 1 d .
H10A H 0.7194 0.7344 0.2203 0.090 Uiso 1 1 calc R
H10B H 0.6209 0.8018 0.2195 0.090 Uiso 1 1 calc R
H10C H 0.5844 0.7289 0.1582 0.090 Uiso 1 1 calc R
C11 C -0.05543(15) 0.71640(10) 0.17435(11) 0.0220(3) Uani 1 1 d .
C12 C -0.03281(15) 0.71980(10) 0.26268(11) 0.0233(4) Uani 1 1 d .
C13 C -0.01214(15) 0.80170(10) 0.28680(11) 0.0228(4) Uani 1 1 d .
C14 C -0.02109(15) 0.84873(10) 0.21470(10) 0.0218(3) Uani 1 1 d .
C15 C -0.04733(15) 0.79554(10) 0.14494(11) 0.0212(3) Uani 1 1 d .
C16 C -0.09565(18) 0.64263(11) 0.12244(13) 0.0327(4) Uani 1 1 d .
H16A H -0.1853 0.6388 0.1061 0.049 Uiso 1 1 calc R
H16B H -0.0602 0.5960 0.1542 0.049 Uiso 1 1 calc R
H16C H -0.0672 0.6458 0.0738 0.049 Uiso 1 1 calc R
C17 C -0.04424(18) 0.65086(12) 0.31697(13) 0.0332(4) Uani 1 1 d .
H16D H -0.1290 0.6472 0.3194 0.050 Uiso 1 1 calc R
H16E H 0.0109 0.6591 0.3719 0.050 Uiso 1 1 calc R
H16F H -0.0220 0.6020 0.2945 0.050 Uiso 1 1 calc R
C18 C 0.00851(18) 0.83326(12) 0.37311(11) 0.0321(4) Uani 1 1 d .
H17A H -0.0706 0.8468 0.3814 0.048 Uiso 1 1 calc R
H17B H 0.0604 0.8803 0.3807 0.048 Uiso 1 1 calc R
H17C H 0.0490 0.7929 0.4125 0.048 Uiso 1 1 calc R
C19 C -0.02442(18) 0.93871(11) 0.21261(12) 0.0295(4) Uani 1 1 d .
H19A H -0.1089 0.9568 0.2041 0.044 Uiso 1 1 calc R
H19B H 0.0058 0.9576 0.1680 0.044 Uiso 1 1 calc R
H19C H 0.0276 0.9594 0.2644 0.044 Uiso 1 1 calc R
C20 C -0.07289(17) 0.81882(11) 0.05539(11) 0.0269(4) Uani 1 1 d .
H20A H -0.1601 0.8311 0.0325 0.040 Uiso 1 1 calc R
H20B H -0.0511 0.7751 0.0251 0.040 Uiso 1 1 calc R
H20C H -0.0238 0.8651 0.0513 0.040 Uiso 1 1 calc R
C21 C 0.32625(18) 0.87420(11) 0.36491(11) 0.0295(4) Uani 1 1 d .
H21A H 0.3867 0.8850 0.3348 0.035 Uiso 1 1 calc R
H21B H 0.2528 0.9068 0.3404 0.035 Uiso 1 1 calc R
C22 C 0.3815(3) 0.89842(16) 0.45437(14) 0.0544(6) Uani 1 1 d .
H22A H 0.4029 0.9544 0.4572 0.082 Uiso 1 1 calc R
H22B H 0.4553 0.8672 0.4787 0.082 Uiso 1 1 calc R
H22C H 0.3214 0.8891 0.4843 0.082 Uiso 1 1 calc R
C23 C 0.20780(19) 0.61412(11) 0.12420(12) 0.0304(4) Uani 1 1 d .
H23A H 0.1398 0.6445 0.0877 0.036 Uiso 1 1 calc R
H23B H 0.2846 0.6298 0.1123 0.036 Uiso 1 1 calc R
C24 C 0.1850(3) 0.52516(14) 0.10594(17) 0.0550(7) Uani 1 1 d .
H24A H 0.1794 0.5150 0.0488 0.082 Uiso 1 1 calc R
H24B H 0.1082 0.5095 0.1164 0.082 Uiso 1 1 calc R
H24C H 0.2530 0.4948 0.1411 0.082 Uiso 1 1 calc R
C25 C 0.22595(14) 0.86431(10) 0.11562(10) 0.0180(3) Uani 1 1 d .
C26 C 0.21336(16) 0.94468(10) 0.13391(10) 0.0225(3) Uani 1 1 d .
H26A H 0.2100 0.9595 0.1866 0.027 Uiso 1 1 calc R
C27 C 0.20580(17) 1.00270(11) 0.07369(11) 0.0271(4) Uani 1 1 d .
H27A H 0.1960 1.0564 0.0857 0.032 Uiso 1 1 calc R
C28 C 0.21276(17) 0.98105(11) -0.00418(11) 0.0271(4) Uani 1 1 d .
H28A H 0.2083 1.0202 -0.0444 0.033 Uiso 1 1 calc R
C29 C 0.22628(16) 0.90144(11) -0.02235(11) 0.0258(4) Uani 1 1 d .
H29A H 0.2312 0.8870 -0.0748 0.031 Uiso 1 1 calc R
C30 C 0.23263(16) 0.84269(10) 0.03722(10) 0.0227(3) Uani 1 1 d .
H30A H 0.2413 0.7890 0.0247 0.027 Uiso 1 1 calc R

loop_
_atom_site_aniso_label
_atom_site_aniso_U_11
_atom_site_aniso_U_22
_atom_site_aniso_U_33
_atom_site_aniso_U_23
_atom_site_aniso_U_13
_atom_site_aniso_U_12
Fe1 0.01529(12) 0.01496(13) 0.01919(13) 0.00225(8) 0.00587(9) 0.00118(8)
Fe2 0.01687(13) 0.02340(14) 0.02185(13) 0.00670(9) 0.00632(10) 0.00467(9)
S3 0.0202(2) 0.0231(2) 0.0191(2) 0.00345(15) 0.00624(16) 0.00084(16)
S4 0.0221(2) 0.0171(2) 0.0266(2) 0.00300(16) 0.00922(17) 0.00299(16)
N1 0.0175(6) 0.0177(7) 0.0193(7) 0.0030(5) 0.0056(5) 0.0020(5)
N2 0.0160(6) 0.0248(7) 0.0224(7) 0.0047(6) 0.0080(6) 0.0011(6)
C1 0.0272(9) 0.0464(12) 0.0332(10) 0.0075(9) 0.0088(8) 0.0216(9)
C2 0.0236(9) 0.0316(10) 0.0376(11) 0.0124(8) 0.0062(8) 0.0118(8)
C3 0.0190(8) 0.0416(11) 0.0270(9) 0.0122(8) 0.0044(7) 0.0082(8)
C4 0.0143(8) 0.0407(11) 0.0399(11) 0.0112(9) 0.0028(8) 0.0019(8)
C5 0.0192(9) 0.0541(13) 0.0367(11) 0.0217(9) 0.0114(8) 0.0140(9)
C6 0.0593(16) 0.0789(19) 0.0488(14) -0.0076(13) 0.0098(12) 0.0433(15)
C7 0.0371(11) 0.0333(11) 0.0684(16) 0.0172(11) 0.0093(11) 0.0099(9)
C8 0.0323(10) 0.0684(16) 0.0289(10) 0.0125(10) 0.0047(8) 0.0115(10)
C9 0.0275(11) 0.0522(15) 0.0796(18) 0.0072(13) -0.0025(11) -0.0104(10)
C10 0.0279(11) 0.095(2) 0.0639(16) 0.0466(15) 0.0258(11) 0.0197(12)
C11 0.0145(7) 0.0213(8) 0.0295(9) 0.0015(7) 0.0053(7) 0.0005(6)
C12 0.0167(8) 0.0227(8) 0.0317(9) 0.0052(7) 0.0092(7) 0.0024(7)
C13 0.0169(8) 0.0258(9) 0.0280(9) 0.0034(7) 0.0101(7) 0.0054(7)
C14 0.0176(8) 0.0203(8) 0.0281(9) 0.0032(7) 0.0074(7) 0.0040(6)
C15 0.0147(7) 0.0225(9) 0.0260(9) 0.0029(7) 0.0052(6) 0.0030(6)
C16 0.0269(9) 0.0248(10) 0.0435(11) -0.0041(8) 0.0056(8) -0.0044(7)
C17 0.0283(9) 0.0310(10) 0.0419(11) 0.0132(9) 0.0126(8) 0.0005(8)
C18 0.0337(10) 0.0366(11) 0.0303(10) 0.0001(8) 0.0161(8) 0.0064(8)
C19 0.0315(9) 0.0214(9) 0.0367(10) 0.0017(8) 0.0116(8) 0.0063(7)
C20 0.0233(8) 0.0299(9) 0.0249(9) 0.0039(7) 0.0027(7) 0.0031(7)
C21 0.0339(10) 0.0263(9) 0.0279(9) -0.0024(7) 0.0083(8) -0.0047(8)
C22 0.0709(17) 0.0539(15) 0.0351(12) -0.0134(11) 0.0100(11) -0.0193(13)
C23 0.0346(10) 0.0275(10) 0.0320(10) -0.0071(8) 0.0143(8) -0.0027(8)
C24 0.0741(17) 0.0355(12) 0.0661(16) -0.0216(11) 0.0371(14) -0.0106(12)
C25 0.0142(7) 0.0199(8) 0.0198(8) 0.0040(6) 0.0045(6) 0.0010(6)
C26 0.0259(8) 0.0216(8) 0.0210(8) 0.0005(7) 0.0084(7) 0.0008(7)
C27 0.0319(9) 0.0189(8) 0.0307(9) 0.0031(7) 0.0095(8) 0.0036(7)
C28 0.0285(9) 0.0269(9) 0.0259(9) 0.0107(7) 0.0079(7) 0.0037(7)
C29 0.0277(9) 0.0317(10) 0.0183(8) 0.0017(7) 0.0069(7) 0.0019(7)
C30 0.0246(8) 0.0203(8) 0.0232(8) -0.0002(7) 0.0072(7) 0.0012(7)

loop_
_atom_type_symbol
_atom_type_description
_atom_type_scat_dispersion_real
_atom_type_scat_dispersion_imag
_atom_type_scat_source
C C 0.0033 0.0016 'International Tables Vol C Tables 4.2.6.8 and 6.1.1.4'
H H 0.0000 0.0000 'International Tables Vol C Tables 4.2.6.8 and 6.1.1.4'
N N 0.0061 0.0033 'International Tables Vol C Tables 4.2.6.8 and 6.1.1.4'
S S 0.1246 0.1234 'International Tables Vol C Tables 4.2.6.8 and 6.1.1.4'
Fe Fe 0.3463 0.8444 'International Tables Vol C Tables 4.2.6.8 and 6.1.1.4'

loop_
_geom_angle_atom_site_label_1
_geom_angle_atom_site_label_2
_geom_angle_atom_site_label_3
_geom_angle
N1 Fe1 C11 128.52(6)
N1 Fe1 C12 167.56(6)
C11 Fe1 C12 39.99(7)
N1 Fe1 C15 101.18(6)
C11 Fe1 C15 39.44(6)
C12 Fe1 C15 66.65(7)
N1 Fe1 C13 139.48(6)
C11 Fe1 C13 66.20(7)
C12 Fe1 C13 39.41(7)
C15 Fe1 C13 66.00(7)
N1 Fe1 C14 106.43(6)
C11 Fe1 C14 66.05(6)
C12 Fe1 C14 66.16(6)
C15 Fe1 C14 39.38(7)
C13 Fe1 C14 39.06(6)
N1 Fe1 S3 86.78(4)
C11 Fe1 S3 143.85(5)
C12 Fe1 S3 105.38(5)
C15 Fe1 S3 155.51(5)
C13 Fe1 S3 92.86(5)
C14 Fe1 S3 116.18(5)
N1 Fe1 S4 87.98(4)
C11 Fe1 S4 93.95(5)
C12 Fe1 S4 96.98(5)
C15 Fe1 S4 125.04(5)
C13 Fe1 S4 131.56(5)
C14 Fe1 S4 159.79(5)
S3 Fe1 S4 77.927(16)
N2 Fe2 C5 93.10(7)
N2 Fe2 C1 113.26(7)
C5 Fe2 C1 39.91(9)
N2 Fe2 C4 109.84(7)
C5 Fe2 C4 39.83(8)
C1 Fe2 C4 66.96(8)
N2 Fe2 C2 153.17(7)
C5 Fe2 C2 66.67(8)
C1 Fe2 C2 39.99(8)
C4 Fe2 C2 66.32(8)
N2 Fe2 C3 149.01(7)
C5 Fe2 C3 66.18(7)
C1 Fe2 C3 65.93(8)
C4 Fe2 C3 39.69(7)
C2 Fe2 C3 38.43(8)
N2 Fe2 S4 86.72(5)
C5 Fe2 S4 139.32(7)
C1 Fe2 S4 103.81(6)
C4 Fe2 S4 163.05(6)
C2 Fe2 S4 97.32(6)
C3 Fe2 S4 124.12(6)
N2 Fe2 S3 86.71(5)
C5 Fe2 S3 143.12(7)
C1 Fe2 S3 159.99(6)
C4 Fe2 S3 106.16(6)
C2 Fe2 S3 120.09(6)
C3 Fe2 S3 96.48(5)
S4 Fe2 S3 77.540(16)
C21 S3 Fe1 104.78(6)
C21 S3 Fe2 109.04(6)
Fe1 S3 Fe2 88.366(16)
C23 S4 Fe1 106.82(6)
C23 S4 Fe2 107.36(6)
Fe1 S4 Fe2 88.448(16)
N2 N1 C25 111.75(12)
N2 N1 Fe1 117.02(10)
C25 N1 Fe1 131.23(10)
N1 N2 Fe2 123.36(11)
N1 N2 H2A 118.3
Fe2 N2 H2A 118.3
C5 C1 C2 107.63(18)
C5 C1 C6 126.2(2)
C2 C1 C6 125.6(2)
C5 C1 Fe2 69.45(11)
C2 C1 Fe2 71.69(11)
C6 C1 Fe2 130.70(15)
C3 C2 C1 107.63(18)
C3 C2 C7 126.63(19)
C1 C2 C7 125.7(2)
C3 C2 Fe2 71.02(10)
C1 C2 Fe2 68.31(10)
C7 C2 Fe2 127.69(13)
C2 C3 C4 108.79(17)
C2 C3 C8 126.26(19)
C4 C3 C8 124.9(2)
C2 C3 Fe2 70.55(10)
C4 C3 Fe2 68.43(10)
C8 C3 Fe2 128.56(13)
C5 C4 C3 107.25(18)
C5 C4 C9 126.0(2)
C3 C4 C9 126.4(2)
C5 C4 Fe2 69.28(11)
C3 C4 Fe2 71.88(10)
C9 C4 Fe2 129.50(15)
C4 C5 C1 108.67(17)
C4 C5 C10 125.7(2)
C1 C5 C10 125.6(2)
C4 C5 Fe2 70.89(10)
C1 C5 Fe2 70.64(11)
C10 C5 Fe2 124.75(13)
C1 C6 H6A 109.5
C1 C6 H6B 109.5
H6A C6 H6B 109.5
C1 C6 H6C 109.5
H6A C6 H6C 109.5
H6B C6 H6C 109.5
C2 C7 H7A 109.5
C2 C7 H7B 109.5
H7A C7 H7B 109.5
C2 C7 H7C 109.5
H7A C7 H7C 109.5
H7B C7 H7C 109.5
C3 C8 H8A 109.5
C3 C8 H8B 109.5
H8A C8 H8B 109.5
C3 C8 H8C 109.5
H8A C8 H8C 109.5
H8B C8 H8C 109.5
C4 C9 H9A 109.5
C4 C9 H9B 109.5
H9A C9 H9B 109.5
C4 C9 H9C 109.5
H9A C9 H9C 109.5
H9B C9 H9C 109.5
C5 C10 H10A 109.5
C5 C10 H10B 109.5
H10A C10 H10B 109.5
C5 C10 H10C 109.5
H10A C10 H10C 109.5
H10B C10 H10C 109.5
C15 C11 C12 108.32(15)
C15 C11 C16 126.62(16)
C12 C11 C16 124.69(16)
C15 C11 Fe1 70.95(9)
C12 C11 Fe1 70.16(9)
C16 C11 Fe1 130.08(12)
C13 C12 C11 107.38(15)
C13 C12 C17 126.69(17)
C11 C12 C17 125.56(16)
C13 C12 Fe1 71.12(9)
C11 C12 Fe1 69.85(9)
C17 C12 Fe1 129.65(12)
C14 C13 C12 108.61(15)
C14 C13 C18 125.88(16)
C12 C13 C18 125.43(16)
C14 C13 Fe1 71.01(9)
C12 C13 Fe1 69.47(9)
C18 C13 Fe1 127.91(12)
C13 C14 C15 107.77(15)
C13 C14 C19 124.43(16)
C15 C14 C19 127.00(16)
C13 C14 Fe1 69.93(9)
C15 C14 Fe1 69.47(9)
C19 C14 Fe1 134.00(12)
C11 C15 C14 107.92(15)
C11 C15 C20 125.23(16)
C14 C15 C20 126.67(15)
C11 C15 Fe1 69.61(9)
C14 C15 Fe1 71.15(9)
C20 C15 Fe1 128.61(12)
C11 C16 H16A 109.5
C11 C16 H16B 109.5
H16A C16 H16B 109.5
C11 C16 H16C 109.5
H16A C16 H16C 109.5
H16B C16 H16C 109.5
C12 C17 H16D 109.5
C12 C17 H16E 109.5
H16D C17 H16E 109.5
C12 C17 H16F 109.5
H16D C17 H16F 109.5
H16E C17 H16F 109.5
C13 C18 H17A 109.5
C13 C18 H17B 109.5
H17A C18 H17B 109.5
C13 C18 H17C 109.5
H17A C18 H17C 109.5
H17B C18 H17C 109.5
C14 C19 H19A 109.5
C14 C19 H19B 109.5
H19A C19 H19B 109.5
C14 C19 H19C 109.5
H19A C19 H19C 109.5
H19B C19 H19C 109.5
C15 C20 H20A 109.5
C15 C20 H20B 109.5
H20A C20 H20B 109.5
C15 C20 H20C 109.5
H20A C20 H20C 109.5
H20B C20 H20C 109.5
C22 C21 S3 112.94(15)
C22 C21 H21A 109.0
S3 C21 H21A 109.0
C22 C21 H21B 109.0
S3 C21 H21B 109.0
H21A C21 H21B 107.8
C21 C22 H22A 109.5
C21 C22 H22B 109.5
H22A C22 H22B 109.5
C21 C22 H22C 109.5
H22A C22 H22C 109.5
H22B C22 H22C 109.5
C24 C23 S4 112.68(15)
C24 C23 H23A 109.1
S4 C23 H23A 109.1
C24 C23 H23B 109.1
S4 C23 H23B 109.1
H23A C23 H23B 107.8
C23 C24 H24A 109.5
C23 C24 H24B 109.5
H24A C24 H24B 109.5
C23 C24 H24C 109.5
H24A C24 H24C 109.5
H24B C24 H24C 109.5
C30 C25 C26 119.74(15)
C30 C25 N1 120.09(14)
C26 C25 N1 120.04(14)
C27 C26 C25 119.94(16)
C27 C26 H26A 120.0
C25 C26 H26A 120.0
C28 C27 C26 120.18(16)
C28 C27 H27A 119.9
C26 C27 H27A 119.9
C29 C28 C27 120.05(16)
C29 C28 H28A 120.0
C27 C28 H28A 120.0
C28 C29 C30 120.28(16)
C28 C29 H29A 119.9
C30 C29 H29A 119.9
C29 C30 C25 119.80(16)
C29 C30 H30A 120.1
C25 C30 H30A 120.1

loop_
_geom_bond_atom_site_label_1
_geom_bond_atom_site_label_2
_geom_bond_distance
Fe1 N1 1.8900(13)
Fe1 C11 2.0941(16)
Fe1 C12 2.0982(17)
Fe1 C15 2.1118(16)
Fe1 C13 2.1199(16)
Fe1 C14 2.1341(16)
Fe1 S3 2.2884(5)
Fe1 S4 2.2907(5)
Fe2 N2 1.8260(14)
Fe2 C5 2.0679(18)
Fe2 C1 2.0835(19)
Fe2 C4 2.0890(18)
Fe2 C2 2.1287(18)
Fe2 C3 2.1348(17)
Fe2 S4 2.2963(5)
Fe2 S3 2.3020(5)
S3 C21 1.8374(19)
S4 C23 1.8371(19)
N1 N2 1.3314(19)
N1 C25 1.434(2)
N2 H2A 0.8600
C1 C5 1.417(3)
C1 C2 1.441(3)
C1 C6 1.493(3)
C2 C3 1.403(3)
C2 C7 1.498(3)
C3 C4 1.435(3)
C3 C8 1.501(3)
C4 C5 1.416(3)
C4 C9 1.498(3)
C5 C10 1.507(3)
C6 H6A 0.9600
C6 H6B 0.9600
C6 H6C 0.9600
C7 H7A 0.9600
C7 H7B 0.9600
C7 H7C 0.9600
C8 H8A 0.9600
C8 H8B 0.9600
C8 H8C 0.9600
C9 H9A 0.9600
C9 H9B 0.9600
C9 H9C 0.9600
C10 H10A 0.9600
C10 H10B 0.9600
C10 H10C 0.9600
C11 C15 1.419(2)
C11 C12 1.434(3)
C11 C16 1.498(2)
C12 C13 1.422(2)
C12 C17 1.495(2)
C13 C14 1.422(2)
C13 C18 1.497(3)
C14 C15 1.431(2)
C14 C19 1.499(2)
C15 C20 1.500(2)
C16 H16A 0.9600
C16 H16B 0.9600
C16 H16C 0.9600
C17 H16D 0.9600
C17 H16E 0.9600
C17 H16F 0.9600
C18 H17A 0.9600
C18 H17B 0.9600
C18 H17C 0.9600
C19 H19A 0.9600
C19 H19B 0.9600
C19 H19C 0.9600
C20 H20A 0.9600
C20 H20B 0.9600
C20 H20C 0.9600
C21 C22 1.506(3)
C21 H21A 0.9700
C21 H21B 0.9700
C22 H22A 0.9600
C22 H22B 0.9600
C22 H22C 0.9600
C23 C24 1.519(3)
C23 H23A 0.9700
C23 H23B 0.9700
C24 H24A 0.9600
C24 H24B 0.9600
C24 H24C 0.9600
C25 C30 1.389(2)
C25 C26 1.389(2)
C26 C27 1.384(2)
C26 H26A 0.9300
C27 C28 1.382(3)
C27 H27A 0.9300
C28 C29 1.378(3)
C28 H28A 0.9300
C29 C30 1.387(2)
C29 H29A 0.9300
C30 H30A 0.9300
